data_2222706
loop_
_publ_author_name
'Fu, Xue-qun'

_publ_section_title
;
 4-Acetylpyridinium perchlorate
;
_journal_coeditor_code HB5018
_journal_issue 8
_journal_name_full 'Acta Crystallographica Section E'
_journal_page_first o1804
_journal_paper_doi 10.1107/S1600536809024805
_journal_volume 65
_journal_year 2009
_chemical_formula_iupac 'C7 H8 N O +, Cl O4 -'
_chemical_formula_moiety 'C7 H8 N O +, Cl O4 -'
_chemical_formula_sum 'C7 H8 Cl N O5'
_chemical_formula_weight 221.59
_chemical_name_systematic
;
4-Acetylpyridinium perchlorate
;
_space_group_IT_number 14
_symmetry_cell_setting monoclinic
_symmetry_space_group_name_Hall '-P 2ybc'
_symmetry_space_group_name_H-M 'P 1 21/c 1'
_atom_sites_solution_hydrogens geom
_atom_sites_solution_primary direct
_atom_sites_solution_secondary difmap
_audit_creation_method SHELXL-97
_cell_angle_alpha 90.00
_cell_angle_beta 97.88(3)
_cell_angle_gamma 90.00
_cell_formula_units_Z 4
_cell_length_a 5.4657(11)
_cell_length_b 12.621(3)
_cell_length_c 13.490(3)
_cell_measurement_reflns_used 4087
_cell_measurement_temperature 298(2)
_cell_measurement_theta_max 27.625
_cell_measurement_theta_min 3.05
_cell_volume 921.8(4)
_computing_cell_refinement 'CrystalClear (Rigaku, 2005)'
_computing_data_collection 'CrystalClear (Rigaku, 2005)'
_computing_data_reduction 'CrystalClear (Rigaku, 2005)'
_computing_molecular_graphics 'SHELXTL (Sheldrick, 2008)'
_computing_publication_material 'SHELXTL (Sheldrick, 2008)'
_computing_structure_refinement 'SHELXL97 (Sheldrick, 2008)'
_computing_structure_solution 'SHELXS97 (Sheldrick, 2008)'
_diffrn_ambient_temperature 298(2)
_diffrn_detector_area_resol_mean 13.6612
_diffrn_measured_fraction_theta_full 1.000
_diffrn_measured_fraction_theta_max 1.000
_diffrn_measurement_device_type 'Rigaku SCXmini'
_diffrn_measurement_method \w
_diffrn_radiation_monochromator graphite
_diffrn_radiation_source 'fine-focus sealed tube'
_diffrn_radiation_type MoK\a
_diffrn_radiation_wavelength 0.71073
_diffrn_reflns_av_R_equivalents 0.0492
_diffrn_reflns_av_sigmaI/netI 0.0386
_diffrn_reflns_limit_h_max 7
_diffrn_reflns_limit_h_min -7
_diffrn_reflns_limit_k_max 16
_diffrn_reflns_limit_k_min -16
_diffrn_reflns_limit_l_max 17
_diffrn_reflns_limit_l_min -17
_diffrn_reflns_number 9446
_diffrn_reflns_theta_full 27.48
_diffrn_reflns_theta_max 27.48
_diffrn_reflns_theta_min 3.05
_diffrn_standards_number 0
_exptl_absorpt_coefficient_mu 0.410
_exptl_absorpt_correction_T_max 0.921
_exptl_absorpt_correction_T_min 0.921
_exptl_absorpt_correction_type multi-scan
_exptl_absorpt_process_details '(CrystalClear; Rigaku, 2005)'
_exptl_crystal_colour Colourless
_exptl_crystal_density_diffrn 1.597
_exptl_crystal_density_method 'not measured'
_exptl_crystal_description Prism
_exptl_crystal_F_000 456
_exptl_crystal_size_max 0.20
_exptl_crystal_size_mid 0.20
_exptl_crystal_size_min 0.20
_refine_diff_density_max 0.647
_refine_diff_density_min -0.897
_refine_ls_extinction_method none
_refine_ls_goodness_of_fit_ref 1.056
_refine_ls_hydrogen_treatment constr
_refine_ls_matrix_type full
_refine_ls_number_parameters 127
_refine_ls_number_reflns 2108
_refine_ls_number_restraints 7
_refine_ls_restrained_S_all 1.317
_refine_ls_R_factor_all 0.0787
_refine_ls_R_factor_gt 0.0619
_refine_ls_shift/su_max 0.000
_refine_ls_shift/su_mean 0.000
_refine_ls_structure_factor_coef Fsqd
_refine_ls_weighting_details 'calc w=1/[\s^2^(Fo^2^)+(0.0688P)^2^+0.9865P] where P=(Fo^2^+2Fc^2^)/3'
_refine_ls_weighting_scheme calc
_refine_ls_wR_factor_gt 0.1564
_refine_ls_wR_factor_ref 0.1671
_reflns_number_gt 1619
_reflns_number_total 2108
_reflns_threshold_expression I>2\s(I)
_cod_data_source_file hb5018.cif
_cod_data_source_block I
_cod_depositor_comments
;
The following automatic conversions were performed:
'_exptl_absorpt_correction_type' value 'Multi-scan' changed to
'multi-scan' according to
'/home/saulius/struct/CIF-dictionaries/cif_core.dic' dictionary named
'cif_core.dic' version 2.4.1 from 2010-06-29.

Automatic conversion script
Id: cif_fix_enum 1527 2010-12-29 10:47:43Z saulius 

The following automatic conversions were performed:

'_exptl_absorpt_correction_type' value 'Multi-scan' changed to
'multi-scan' according to
/home/saulius/struct/CIF-dictionaries/cif_core.dic dictionary named
'cif_core.dic' version 2.4.1 from 2010-06-29.

Automatic conversion script
Id: cif_fix_values 1715 2011-07-08 13:25:40Z adriana 
;
_cod_original_sg_symbol_H-M 'P 21/c'
_cod_database_code 2222706
_cod_database_fobs_code 2222706

loop_
_symmetry_equiv_pos_as_xyz
'x, y, z'
'-x, y+1/2, -z+1/2'
'-x, -y, -z'
'x, -y-1/2, z-1/2'

loop_
_atom_site_type_symbol
_atom_site_label
_atom_site_fract_x
_atom_site_fract_y
_atom_site_fract_z
_atom_site_U_iso_or_equiv
_atom_site_adp_type
_atom_site_calc_flag
_atom_site_refinement_flags
_atom_site_occupancy
_atom_site_disorder_assembly
_atom_site_disorder_group
Cl Cl1 0.13491(18) 0.20125(8) 0.11005(7) 0.0477(3) Uani d U 1 . .
O O5 0.3901(6) 0.6009(3) 0.1267(2) 0.0640(9) Uani d . 1 . .
C C2 0.7259(7) 0.3883(3) 0.2591(3) 0.0472(9) Uani d . 1 . .
H H2A 0.8394 0.3735 0.2155 0.057 Uiso calc R 1 . .
C C6 0.5616(7) 0.5419(3) 0.1489(3) 0.0442(9) Uani d . 1 . .
C C3 0.5618(7) 0.4719(3) 0.2396(3) 0.0395(8) Uani d . 1 . .
C C4 0.3922(7) 0.4908(4) 0.3048(3) 0.0495(10) Uani d . 1 . .
H H4A 0.2785 0.5457 0.2926 0.059 Uiso calc R 1 . .
C C7 0.7761(9) 0.5359(4) 0.0917(3) 0.0584(11) Uani d . 1 . .
H H7A 0.7509 0.5840 0.0361 0.088 Uiso calc R 1 . .
H H7B 0.7913 0.4650 0.0676 0.088 Uiso calc R 1 . .
H H7C 0.9244 0.5550 0.1347 0.088 Uiso calc R 1 . .
O O4 0.0611(7) 0.0968(3) 0.0755(3) 0.0790(11) Uani d . 1 . .
O O3 -0.0390(8) 0.2749(3) 0.0608(3) 0.0814(11) Uani d . 1 . .
O O2 0.1393(7) 0.2069(3) 0.2155(2) 0.0809(12) Uani d . 1 . .
C C5 0.3935(8) 0.4281(4) 0.3873(3) 0.0589(12) Uani d . 1 . .
H H5A 0.2811 0.4403 0.4320 0.071 Uiso calc R 1 . .
N N1 0.5561(8) 0.3493(3) 0.4037(3) 0.0607(10) Uani d . 1 . .
H H1A 0.5546 0.3108 0.4562 0.073 Uiso calc R 1 . .
O O1 0.3763(6) 0.2204(3) 0.0851(2) 0.0645(6) Uani d U 1 . .
C C1 0.7196(9) 0.3275(4) 0.3430(3) 0.0575(11) Uani d . 1 . .
H H1B 0.8296 0.2716 0.3571 0.069 Uiso calc R 1 . .

loop_
_atom_site_aniso_label
_atom_site_aniso_U_11
_atom_site_aniso_U_22
_atom_site_aniso_U_33
_atom_site_aniso_U_12
_atom_site_aniso_U_13
_atom_site_aniso_U_23
Cl1 0.0506(6) 0.0518(6) 0.0440(5) 0.0087(4) 0.0186(4) 0.0039(4)
O5 0.065(2) 0.064(2) 0.062(2) 0.0170(16) 0.0035(15) 0.0069(15)
C2 0.051(2) 0.043(2) 0.050(2) 0.0003(17) 0.0159(18) -0.0036(17)
C6 0.049(2) 0.042(2) 0.041(2) -0.0013(17) 0.0036(17) -0.0046(16)
C3 0.0386(18) 0.0403(19) 0.0396(18) -0.0047(15) 0.0058(15) -0.0044(15)
C4 0.042(2) 0.056(2) 0.052(2) 0.0015(18) 0.0117(17) -0.0060(19)
C7 0.066(3) 0.067(3) 0.045(2) -0.002(2) 0.017(2) 0.009(2)
O4 0.085(3) 0.060(2) 0.097(3) -0.0072(19) 0.032(2) -0.0063(19)
O3 0.100(3) 0.079(2) 0.065(2) 0.037(2) 0.009(2) 0.0155(18)
O2 0.094(3) 0.109(3) 0.0421(18) 0.030(2) 0.0173(17) 0.0069(17)
C5 0.054(3) 0.075(3) 0.051(2) -0.014(2) 0.020(2) -0.006(2)
N1 0.073(3) 0.058(2) 0.052(2) -0.016(2) 0.0125(19) 0.0106(18)
O1 0.0571(11) 0.0787(12) 0.0614(11) 0.0010(10) 0.0210(10) -0.0032(10)
C1 0.067(3) 0.046(2) 0.060(3) 0.000(2) 0.011(2) 0.007(2)

loop_
_atom_type_symbol
_atom_type_description
_atom_type_scat_dispersion_real
_atom_type_scat_dispersion_imag
_atom_type_scat_source
C C 0.0033 0.0016 'International Tables Vol C Tables 4.2.6.8 and 6.1.1.4'
H H 0.0000 0.0000 'International Tables Vol C Tables 4.2.6.8 and 6.1.1.4'
N N 0.0061 0.0033 'International Tables Vol C Tables 4.2.6.8 and 6.1.1.4'
O O 0.0106 0.0060 'International Tables Vol C Tables 4.2.6.8 and 6.1.1.4'
Cl Cl 0.1484 0.1585 'International Tables Vol C Tables 4.2.6.8 and 6.1.1.4'

loop_
_geom_angle_atom_site_label_1
_geom_angle_atom_site_label_2
_geom_angle_atom_site_label_3
_geom_angle_site_symmetry_1
_geom_angle_site_symmetry_3
_geom_angle
_geom_angle_publ_flag
O2 Cl1 O1 . . 109.8(2) ?
O2 Cl1 O3 . . 110.7(2) ?
O1 Cl1 O3 . . 111.0(2) ?
O2 Cl1 O4 . . 109.6(2) ?
O1 Cl1 O4 . . 107.8(2) ?
O3 Cl1 O4 . . 107.9(2) ?
C1 C2 C3 . . 119.5(4) ?
C1 C2 H2A . . 120.2 ?
C3 C2 H2A . . 120.2 ?
O5 C6 C7 . . 123.0(4) ?
O5 C6 C3 . . 118.6(4) ?
C7 C6 C3 . . 118.4(3) ?
C4 C3 C2 . . 118.9(4) ?
C4 C3 C6 . . 119.2(3) ?
C2 C3 C6 . . 121.9(3) ?
C5 C4 C3 . . 119.3(4) ?
C5 C4 H4A . . 120.4 ?
C3 C4 H4A . . 120.4 ?
C6 C7 H7A . . 109.5 ?
C6 C7 H7B . . 109.5 ?
H7A C7 H7B . . 109.5 ?
C6 C7 H7C . . 109.5 ?
H7A C7 H7C . . 109.5 ?
H7B C7 H7C . . 109.5 ?
N1 C5 C4 . . 119.8(4) ?
N1 C5 H5A . . 120.1 ?
C4 C5 H5A . . 120.1 ?
C1 N1 C5 . . 123.1(4) ?
C1 N1 H1A . . 118.5 ?
C5 N1 H1A . . 118.5 ?
N1 C1 C2 . . 119.4(4) ?
N1 C1 H1B . . 120.3 ?
C2 C1 H1B . . 120.3 ?

loop_
_geom_bond_atom_site_label_1
_geom_bond_atom_site_label_2
_geom_bond_site_symmetry_2
_geom_bond_distance
_geom_bond_publ_flag
Cl1 O2 . 1.421(3) ?
Cl1 O1 . 1.427(3) ?
Cl1 O3 . 1.427(3) ?
Cl1 O4 . 1.437(4) ?
O5 C6 . 1.202(5) ?
C2 C1 . 1.372(6) ?
C2 C3 . 1.386(5) ?
C2 H2A . 0.9300 ?
C6 C7 . 1.492(6) ?
C6 C3 . 1.509(5) ?
C3 C4 . 1.384(5) ?
C4 C5 . 1.365(6) ?
C4 H4A . 0.9300 ?
C7 H7A . 0.9600 ?
C7 H7B . 0.9600 ?
C7 H7C . 0.9600 ?
C5 N1 . 1.332(6) ?
C5 H5A . 0.9300 ?
N1 C1 . 1.321(6) ?
N1 H1A . 0.8600 ?
C1 H1B . 0.9300 ?

loop_
_geom_hbond_atom_site_label_D
_geom_hbond_atom_site_label_H
_geom_hbond_atom_site_label_A
_geom_hbond_site_symmetry_A
_geom_hbond_distance_DH
_geom_hbond_distance_HA
_geom_hbond_distance_DA
_geom_hbond_angle_DHA
N1 H1A O1 4_566 0.86 2.14 2.896(5) 146
C1 H1B O5 2_645 0.93 2.49 2.963(5) 112
C2 H2A O3 1_655 0.93 2.59 3.435(6) 151
C5 H5A O4 4_566 0.93 2.46 3.332(6) 156
C7 H7B O3 1_655 0.96 2.58 3.488(6) 158

loop_
_geom_torsion_atom_site_label_1
_geom_torsion_atom_site_label_2
_geom_torsion_atom_site_label_3
_geom_torsion_atom_site_label_4
_geom_torsion_site_symmetry_1
_geom_torsion_site_symmetry_2
_geom_torsion_site_symmetry_3
_geom_torsion_site_symmetry_4
_geom_torsion
_geom_torsion_publ_flag
C1 C2 C3 C4 . . . . -1.1(6) ?
C1 C2 C3 C6 . . . . 179.5(4) ?
O5 C6 C3 C4 . . . . -12.0(5) ?
C7 C6 C3 C4 . . . . 167.1(4) ?
O5 C6 C3 C2 . . . . 167.4(4) ?
C7 C6 C3 C2 . . . . -13.4(5) ?
C2 C3 C4 C5 . . . . 1.1(6) ?
C6 C3 C4 C5 . . . . -179.4(4) ?
C3 C4 C5 N1 . . . . -0.4(6) ?
C4 C5 N1 C1 . . . . -0.3(7) ?
C5 N1 C1 C2 . . . . 0.3(7) ?
C3 C2 C1 N1 . . . . 0.4(6) ?

loop_
_cod_related_entry_id
_cod_related_entry_database
_cod_related_entry_code
1 ChemSpider 30655836
